data_1566575
loop_
_publ_author_name
'Xia, Zhengyao'
'Li, Yan'
'Ji, Cheng'
'Jiang, Yucheng'
'Ma, Chunlan'
'Gao, Ju'
'Zhang, Jinlei'

_publ_section_title
;
 Slow-Relaxation Behavior of a Mononuclear Co(II) Complex Featuring Long
 Axial Co-O Bond.
;
_journal_issue 4
_journal_name_full 'Nanomaterials (Basel, Switzerland)'
_journal_page_first 707
_journal_paper_doi 10.3390/nano12040707
_journal_volume 12
_journal_year 2022
_chemical_formula_sum 'C14 H16 Co N2 O12'
_chemical_formula_weight 463.22
_space_group_crystal_system monoclinic
_space_group_IT_number 14
_space_group_name_Hall '-P 2yn'
_space_group_name_H-M_alt 'P 1 21/n 1'
_atom_sites_solution_hydrogens mixed
_audit_creation_method SHELXL-2017/1
_cell_angle_alpha 90
_cell_angle_beta 100.4560(10)
_cell_angle_gamma 90
_cell_formula_units_Z 4
_cell_length_a 6.9863(3)
_cell_length_b 23.7443(11)
_cell_length_c 10.6564(5)
_cell_measurement_reflns_used 9127
_cell_measurement_temperature 296(2)
_cell_measurement_theta_max 27.53
_cell_measurement_theta_min 2.59
_cell_volume 1738.38(14)
_computing_structure_refinement 'SHELXL-2017/1 (Sheldrick, 2017)'
_computing_structure_solution 'SHELXT 2014/4 (Sheldrick, 2014)'
_diffrn_ambient_temperature 296(2)
_diffrn_measured_fraction_theta_full 0.998
_diffrn_measured_fraction_theta_max 0.997
_diffrn_measurement_device_type 'Bruker APEX-II CCD'
_diffrn_measurement_method '\f and \w scans'
_diffrn_radiation_type MoK\a
_diffrn_radiation_wavelength 0.71073
_diffrn_reflns_av_R_equivalents 0.0284
_diffrn_reflns_av_unetI/netI 0.0259
_diffrn_reflns_Laue_measured_fraction_full 0.998
_diffrn_reflns_Laue_measured_fraction_max 0.997
_diffrn_reflns_limit_h_max 8
_diffrn_reflns_limit_h_min -9
_diffrn_reflns_limit_k_max 30
_diffrn_reflns_limit_k_min -30
_diffrn_reflns_limit_l_max 12
_diffrn_reflns_limit_l_min -13
_diffrn_reflns_number 15385
_diffrn_reflns_point_group_measured_fraction_full 0.998
_diffrn_reflns_point_group_measured_fraction_max 0.997
_diffrn_reflns_theta_full 25.242
_diffrn_reflns_theta_max 27.526
_diffrn_reflns_theta_min 2.592
_exptl_absorpt_coefficient_mu 1.061
_exptl_crystal_density_diffrn 1.770
_exptl_crystal_description block
_exptl_crystal_F_000 948
_refine_diff_density_max 0.353
_refine_diff_density_min -0.441
_refine_diff_density_rms 0.063
_refine_ls_extinction_method none
_refine_ls_goodness_of_fit_ref 1.085
_refine_ls_hydrogen_treatment mixed
_refine_ls_matrix_type full
_refine_ls_number_parameters 272
_refine_ls_number_reflns 3989
_refine_ls_number_restraints 0
_refine_ls_restrained_S_all 1.085
_refine_ls_R_factor_all 0.0334
_refine_ls_R_factor_gt 0.0278
_refine_ls_shift/su_max 0.001
_refine_ls_shift/su_mean 0.000
_refine_ls_structure_factor_coef Fsqd
_refine_ls_weighting_details 'w=1/[\s^2^(Fo^2^)+(0.0250P)^2^+1.1710P] where P=(Fo^2^+2Fc^2^)/3'
_refine_ls_weighting_scheme calc
_refine_ls_wR_factor_gt 0.0646
_refine_ls_wR_factor_ref 0.0667
_reflns_Friedel_coverage 0.000
_reflns_number_gt 3567
_reflns_number_total 3989
_reflns_threshold_expression 'I > 2\s(I)'
_cod_data_source_file CIF.cif
_cod_data_source_block aaa
_cod_original_sg_symbol_H-M 'P 21/n'
_cod_database_code 1566575
_shelx_shelxl_version_number 2017/1
_shelx_space_group_comment
;
The symmetry employed for this shelxl refinement is uniquely defined
by the following loop, which should always be used as a source of
symmetry information in preference to the above space-group names.
They are only intended as comments.
;

loop_
_space_group_symop_operation_xyz
'x, y, z'
'-x+1/2, y+1/2, -z+1/2'
'-x, -y, -z'
'x-1/2, -y-1/2, z-1/2'

loop_
_atom_site_label
_atom_site_type_symbol
_atom_site_fract_x
_atom_site_fract_y
_atom_site_fract_z
_atom_site_U_iso_or_equiv
_atom_site_adp_type
_atom_site_occupancy
_atom_site_site_symmetry_order
_atom_site_calc_flag
_atom_site_refinement_flags_posn
_atom_site_refinement_flags_adp
_atom_site_refinement_flags_occupancy
_atom_site_disorder_assembly
_atom_site_disorder_group
Co1 Co 0.35986(3) 0.62325(2) 0.66596(2) 0.01282(7) Uani 1 1 d . . . . .
O7 O 0.43490(17) 0.63593(5) 0.48967(10) 0.0156(2) Uani 1 1 d . . . . .
O1 O 0.64546(17) 0.62834(5) 0.77035(11) 0.0152(2) Uani 1 1 d . . . . .
O12 O 0.19375(19) 0.61629(5) 0.80568(11) 0.0186(3) Uani 1 1 d . . . . .
H12A H 0.262122 0.605425 0.872058 0.028 Uiso 1 1 calc R U . . .
O8 O 0.38849(18) 0.60393(5) 0.29002(10) 0.0183(2) Uani 1 1 d . . . . .
O3 O 0.06166(17) 0.67019(5) 0.56765(11) 0.0169(2) Uani 1 1 d . . . . .
O5 O 0.41853(18) 0.51696(5) 0.83692(11) 0.0190(3) Uani 1 1 d . . . . .
O2 O 0.89128(16) 0.68787(5) 0.83332(11) 0.0190(3) Uani 1 1 d . . . . .
O10 O -0.36926(17) 0.72456(5) 0.41912(13) 0.0222(3) Uani 1 1 d G . . . .
H10A H -0.453547 0.750435 0.399888 0.033 Uiso 1 1 d G U . . .
H10B H -0.432971 0.696915 0.441160 0.033 Uiso 1 1 d G U . . .
O4 O -0.05373(17) 0.75858(5) 0.53815(13) 0.0228(3) Uani 1 1 d . . . . .
H4 H -0.152791 0.742593 0.502435 0.034 Uiso 1 1 calc R U . . .
O11 O 0.16146(19) 0.44583(5) 0.04451(8) 0.0240(3) Uani 1 1 d G . . . .
H11A H 0.042758 0.435782 0.032021 0.036 Uiso 1 1 d G U . . .
H11B H 0.218296 0.423202 0.101012 0.036 Uiso 1 1 d G U . . .
O9 O 0.2509(2) 0.57112(5) 1.04206(9) 0.0278(3) Uani 1 1 d G . . . .
H9A H 0.304560 0.539213 1.038046 0.042 Uiso 1 1 d G U . . .
H9B H 0.300119 0.583681 1.115529 0.042 Uiso 1 1 d G U . . .
N2 N 0.31154(18) 0.54199(5) 0.57855(12) 0.0115(3) Uani 1 1 d . . . . .
O6 O 0.1881(2) 0.44985(6) 0.80882(12) 0.0264(3) Uani 1 1 d . . . . .
H6 H 0.205746 0.449861 0.887027 0.040 Uiso 1 1 calc R U . . .
N1 N 0.40196(19) 0.70917(5) 0.69132(12) 0.0118(3) Uani 1 1 d . . . . .
C14 C 0.3788(2) 0.59912(6) 0.40364(15) 0.0124(3) Uani 1 1 d . . . . .
C1 C 0.7187(2) 0.67750(7) 0.78655(14) 0.0135(3) Uani 1 1 d . . . . .
C10 C 0.1910(2) 0.44731(7) 0.55051(16) 0.0152(3) Uani 1 1 d . . . . .
H10 H 0.154124 0.414346 0.586814 0.018 Uiso 1 1 calc R U . . .
C13 C 0.3020(2) 0.54511(6) 0.45152(14) 0.0115(3) Uani 1 1 d . . . . .
C9 C 0.2609(2) 0.49300(6) 0.62689(15) 0.0126(3) Uani 1 1 d . . . . .
C8 C 0.2984(2) 0.48863(7) 0.76966(15) 0.0147(3) Uani 1 1 d . . . . .
C2 C 0.5813(2) 0.72583(7) 0.74299(14) 0.0127(3) Uani 1 1 d . . . . .
C7 C 0.0787(2) 0.72151(7) 0.57921(15) 0.0149(3) Uani 1 1 d . . . . .
C6 C 0.2675(2) 0.74719(7) 0.64362(15) 0.0141(3) Uani 1 1 d . . . . .
C12 C 0.2366(2) 0.50105(7) 0.36943(16) 0.0155(3) Uani 1 1 d . . . . .
H12 H 0.232766 0.504598 0.282094 0.019 Uiso 1 1 calc R U . . .
C11 C 0.1771(2) 0.45163(7) 0.41994(16) 0.0164(3) Uani 1 1 d . . . . .
H11 H 0.128624 0.421870 0.366803 0.020 Uiso 1 1 calc R U . . .
C3 C 0.6328(2) 0.78220(7) 0.75041(16) 0.0177(3) Uani 1 1 d . . . . .
H3 H 0.759078 0.793224 0.784946 0.021 Uiso 1 1 calc R U . . .
C5 C 0.3051(3) 0.80455(7) 0.65067(17) 0.0198(3) Uani 1 1 d . . . . .
H5 H 0.208414 0.830558 0.619871 0.024 Uiso 1 1 calc R U . . .
C4 C 0.4908(3) 0.82195(7) 0.70491(17) 0.0218(4) Uani 1 1 d . . . . .
H4A H 0.520566 0.860136 0.710919 0.026 Uiso 1 1 calc R U . . .
H12B H 0.105(4) 0.6375(10) 0.812(2) 0.034(7) Uiso 1 1 d . . . . .

loop_
_atom_site_aniso_label
_atom_site_aniso_U_11
_atom_site_aniso_U_22
_atom_site_aniso_U_33
_atom_site_aniso_U_23
_atom_site_aniso_U_13
_atom_site_aniso_U_12
Co1 0.01411(12) 0.01251(11) 0.01189(11) -0.00222(8) 0.00247(8) -0.00319(8)
O7 0.0218(6) 0.0122(5) 0.0132(5) -0.0009(4) 0.0044(4) -0.0034(5)
O1 0.0158(6) 0.0113(5) 0.0172(6) -0.0005(4) -0.0010(4) 0.0004(4)
O12 0.0181(6) 0.0217(6) 0.0167(6) 0.0053(5) 0.0052(5) 0.0075(5)
O8 0.0247(7) 0.0186(6) 0.0115(5) 0.0008(4) 0.0025(5) 0.0020(5)
O3 0.0153(6) 0.0149(6) 0.0189(6) 0.0008(4) -0.0008(4) -0.0025(5)
O5 0.0197(6) 0.0188(6) 0.0176(6) -0.0022(5) 0.0007(5) -0.0028(5)
O2 0.0122(6) 0.0156(6) 0.0266(6) -0.0042(5) -0.0031(5) 0.0014(5)
O10 0.0136(6) 0.0177(6) 0.0325(7) 0.0083(5) -0.0034(5) -0.0020(5)
O4 0.0129(6) 0.0175(6) 0.0341(7) 0.0013(5) -0.0058(5) 0.0009(5)
O11 0.0251(7) 0.0253(7) 0.0201(6) 0.0077(5) 0.0000(5) -0.0008(5)
O9 0.0424(8) 0.0249(7) 0.0138(6) -0.0014(5) -0.0013(5) 0.0112(6)
N2 0.0088(6) 0.0118(6) 0.0135(6) -0.0007(5) 0.0011(5) 0.0004(5)
O6 0.0361(8) 0.0258(7) 0.0168(6) 0.0031(5) 0.0036(5) -0.0152(6)
N1 0.0126(6) 0.0120(6) 0.0105(6) -0.0012(5) 0.0013(5) -0.0004(5)
C14 0.0102(7) 0.0117(7) 0.0149(7) 0.0009(6) 0.0011(6) 0.0035(6)
C1 0.0139(8) 0.0148(7) 0.0114(7) -0.0016(6) 0.0015(6) 0.0024(6)
C10 0.0104(7) 0.0118(7) 0.0238(8) -0.0007(6) 0.0041(6) -0.0001(6)
C13 0.0075(7) 0.0126(7) 0.0143(7) -0.0012(6) 0.0012(5) 0.0016(6)
C9 0.0089(7) 0.0119(7) 0.0170(8) 0.0005(6) 0.0022(6) 0.0011(6)
C8 0.0153(8) 0.0110(7) 0.0179(8) 0.0019(6) 0.0034(6) 0.0022(6)
C2 0.0125(7) 0.0136(7) 0.0121(7) -0.0019(6) 0.0022(6) 0.0005(6)
C7 0.0131(8) 0.0168(8) 0.0147(7) 0.0019(6) 0.0016(6) -0.0002(6)
C6 0.0128(8) 0.0150(8) 0.0139(7) -0.0003(6) 0.0012(6) 0.0008(6)
C12 0.0120(7) 0.0187(8) 0.0153(8) -0.0045(6) 0.0011(6) 0.0015(6)
C11 0.0107(7) 0.0152(8) 0.0228(8) -0.0080(6) 0.0022(6) -0.0007(6)
C3 0.0141(8) 0.0143(8) 0.0227(8) -0.0023(6) -0.0018(6) -0.0015(6)
C5 0.0162(8) 0.0133(8) 0.0276(9) 0.0007(7) -0.0018(7) 0.0030(6)
C4 0.0200(9) 0.0117(8) 0.0317(10) -0.0008(7) -0.0005(7) 0.0000(7)

loop_
_atom_type_symbol
_atom_type_description
_atom_type_scat_dispersion_real
_atom_type_scat_dispersion_imag
_atom_type_scat_source
C C 0.0033 0.0016 'International Tables Vol C Tables 4.2.6.8 and 6.1.1.4'
H H 0.0000 0.0000 'International Tables Vol C Tables 4.2.6.8 and 6.1.1.4'
N N 0.0061 0.0033 'International Tables Vol C Tables 4.2.6.8 and 6.1.1.4'
O O 0.0106 0.0060 'International Tables Vol C Tables 4.2.6.8 and 6.1.1.4'
Co Co 0.3494 0.9721 'International Tables Vol C Tables 4.2.6.8 and 6.1.1.4'

loop_
_geom_angle_atom_site_label_1
_geom_angle_atom_site_label_2
_geom_angle_atom_site_label_3
_geom_angle
_geom_angle_site_symmetry_1
_geom_angle_site_symmetry_3
_geom_angle_publ_flag
O12 Co1 O7 160.52(5) . . ?
O12 Co1 N1 94.02(5) . . ?
O7 Co1 N1 85.50(5) . . ?
O12 Co1 O1 103.16(5) . . ?
O7 Co1 O1 95.73(5) . . ?
N1 Co1 O1 77.05(5) . . ?
O12 Co1 N2 100.23(5) . . ?
O7 Co1 N2 77.37(5) . . ?
N1 Co1 N2 161.97(5) . . ?
O1 Co1 N2 109.94(5) . . ?
C14 O7 Co1 117.32(10) . . ?
C1 O1 Co1 116.31(10) . . ?
Co1 O12 H12A 109.5 . . ?
Co1 O12 H12B 123.2(16) . . ?
H12A O12 H12B 117.6 . . ?
H10A O10 H10B 104.5 . . ?
C7 O4 H4 109.5 . . ?
H11A O11 H11B 104.5 . . ?
H9A O9 H9B 104.5 . . ?
C13 N2 C9 117.67(13) . . ?
C13 N2 Co1 111.29(10) . . ?
C9 N2 Co1 130.08(10) . . ?
C8 O6 H6 109.5 . . ?
C2 N1 C6 120.00(14) . . ?
C2 N1 Co1 116.51(10) . . ?
C6 N1 Co1 122.87(11) . . ?
O8 C14 O7 125.38(15) . . ?
O8 C14 C13 119.78(14) . . ?
O7 C14 C13 114.80(13) . . ?
O2 C1 O1 124.92(15) . . ?
O2 C1 C2 119.19(14) . . ?
O1 C1 C2 115.89(14) . . ?
C11 C10 C9 119.01(15) . . ?
C11 C10 H10 120.5 . . ?
C9 C10 H10 120.5 . . ?
N2 C13 C12 122.94(15) . . ?
N2 C13 C14 115.45(13) . . ?
C12 C13 C14 121.51(14) . . ?
N2 C9 C10 122.63(15) . . ?
N2 C9 C8 116.02(14) . . ?
C10 C9 C8 121.19(14) . . ?
O5 C8 O6 125.91(15) . . ?
O5 C8 C9 122.63(15) . . ?
O6 C8 C9 111.44(14) . . ?
N1 C2 C3 121.67(15) . . ?
N1 C2 C1 113.42(14) . . ?
C3 C2 C1 124.87(15) . . ?
O3 C7 O4 126.17(15) . . ?
O3 C7 C6 120.68(14) . . ?
O4 C7 C6 113.14(14) . . ?
N1 C6 C5 122.01(15) . . ?
N1 C6 C7 113.47(14) . . ?
C5 C6 C7 124.48(15) . . ?
C11 C12 C13 118.77(15) . . ?
C11 C12 H12 120.6 . . ?
C13 C12 H12 120.6 . . ?
C10 C11 C12 118.88(15) . . ?
C10 C11 H11 120.6 . . ?
C12 C11 H11 120.6 . . ?
C2 C3 C4 118.34(16) . . ?
C2 C3 H3 120.8 . . ?
C4 C3 H3 120.8 . . ?
C4 C5 C6 118.04(16) . . ?
C4 C5 H5 121.0 . . ?
C6 C5 H5 121.0 . . ?
C5 C4 C3 119.88(16) . . ?
C5 C4 H4A 120.1 . . ?
C3 C4 H4A 120.1 . . ?

loop_
_geom_bond_atom_site_label_1
_geom_bond_atom_site_label_2
_geom_bond_distance
_geom_bond_site_symmetry_2
_geom_bond_publ_flag
Co1 O12 2.0539(12) . ?
Co1 O7 2.0620(11) . ?
Co1 N1 2.0719(13) . ?
Co1 O1 2.1042(12) . ?
Co1 N2 2.1423(13) . ?
O7 C14 1.2758(19) . ?
O1 C1 1.2736(19) . ?
O12 H12A 0.8200 . ?
O12 H12B 0.81(3) . ?
O8 C14 1.2301(19) . ?
O3 C7 1.228(2) . ?
O5 C8 1.205(2) . ?
O2 C1 1.243(2) . ?
O10 H10A 0.8499 . ?
O10 H10B 0.8498 . ?
O4 C7 1.295(2) . ?
O4 H4 0.8200 . ?
O11 H11A 0.8499 . ?
O11 H11B 0.8498 . ?
O9 H9A 0.8497 . ?
O9 H9B 0.8499 . ?
N2 C13 1.3452(19) . ?
N2 C9 1.345(2) . ?
O6 C8 1.316(2) . ?
O6 H6 0.8200 . ?
N1 C2 1.334(2) . ?
N1 C6 1.335(2) . ?
C14 C13 1.514(2) . ?
C1 C2 1.514(2) . ?
C10 C11 1.381(2) . ?
C10 C9 1.391(2) . ?
C10 H10 0.9300 . ?
C13 C12 1.387(2) . ?
C9 C8 1.500(2) . ?
C2 C3 1.385(2) . ?
C7 C6 1.501(2) . ?
C6 C5 1.386(2) . ?
C12 C11 1.386(2) . ?
C12 H12 0.9300 . ?
C11 H11 0.9300 . ?
C3 C4 1.391(2) . ?
C3 H3 0.9300 . ?
C5 C4 1.384(2) . ?
C5 H5 0.9300 . ?
C4 H4A 0.9300 . ?

loop_
_geom_hbond_atom_site_label_D
_geom_hbond_atom_site_label_H
_geom_hbond_atom_site_label_A
_geom_hbond_distance_DH
_geom_hbond_distance_HA
_geom_hbond_distance_DA
_geom_hbond_angle_DHA
_geom_hbond_site_symmetry_A
_geom_hbond_publ_flag
O12 H12B O2 0.81(3) 1.96(3) 2.7689(17) 178(2) 1_455 yes
C3 H3 O8 0.93 2.60 3.226(2) 125.0 4_676 yes
O4 H4 O10 0.82 1.66 2.4710(17) 167.2 . yes
O12 H12A O9 0.82 2.00 2.6999(16) 142.8 . yes
O12 H12A O5 0.82 2.43 2.8197(17) 110.3 . yes
